data_7010246
loop_
_publ_author_name
'Baker, Murray V.'
'Brown, David H.'
'Skelton, Brian W.'
'White, Allan H.'

_publ_section_title
;
 An investigation of 1,4,7-tri(4-alkynyl)-1,4,7-triazacyclononanes:
 ligand synthesis and metal co-ordination chemistry&#x200A;&#x2020;
;
_journal_issue 24
_journal_name_full 'Journal of the Chemical Society, Dalton Transactions'
_journal_page_first 4607
_journal_paper_doi 10.1039/b007324p
_journal_year 2000
_chemical_formula_sum 'C45 H51 Mo N3 O4'
_chemical_formula_weight 793.86
_space_group_IT_number 45
_symmetry_cell_setting orthorhombic
_symmetry_space_group_name_Hall 'I 2 -2c'
_symmetry_space_group_name_H-M 'I b a 2'
_cell_angle_alpha 90.00000
_cell_angle_beta 90.00000
_cell_angle_gamma 90.00000
_cell_formula_units_Z 8
_cell_length_a 25.283(5)
_cell_length_b 14.986(3)
_cell_length_c 21.337(4)
_cell_measurement_reflns_used 7736
_cell_measurement_temperature 153
_cell_measurement_theta_max 28
_cell_measurement_theta_min 2
_cell_volume 8084(3)
_computing_cell_refinement 'Siemens SAINT (Siemens, 1995)'
_computing_data_collection 'Siemens SMART (Siemens, 1995)'
_computing_data_reduction 'xtal ADDREF SORTRF'
_computing_molecular_graphics xtal
_computing_publication_material 'xtal BONDLA CIFIO'
_computing_structure_refinement 'xtal CRYLSQ'
_computing_structure_solution xtal
_diffrn_ambient_temperature 153
_diffrn_measurement_device_type
;
Bruker SMART CCD diffractometer
;
_diffrn_measurement_method '\w scans'
_diffrn_radiation_detector 'CCD area detector'
_diffrn_radiation_monochromator graphite
_diffrn_radiation_source 'sealed tube'
_diffrn_radiation_type 'Mo K\a'
_diffrn_radiation_wavelength .71073
_diffrn_reflns_av_R_equivalents .048
_diffrn_reflns_av_sigmaI/netI .05
_diffrn_reflns_limit_h_max 34
_diffrn_reflns_limit_h_min 0
_diffrn_reflns_limit_k_max 20
_diffrn_reflns_limit_k_min 0
_diffrn_reflns_limit_l_max 29
_diffrn_reflns_limit_l_min -28
_diffrn_reflns_number 46794
_diffrn_reflns_theta_max 29.17
_diffrn_reflns_theta_min 1.91
_diffrn_standards_decay_% 0
_exptl_absorpt_coefficient_mu .37
_exptl_absorpt_correction_T_max .901
_exptl_absorpt_correction_T_min .824
_exptl_absorpt_correction_type multi-scan
_exptl_absorpt_process_details
;
 SADABS, Sheldrick, 1996
;
_exptl_crystal_density_diffrn 1.304
_exptl_crystal_description prism
_exptl_crystal_F_000 3328
_exptl_crystal_size_max .45
_exptl_crystal_size_mid .3
_exptl_crystal_size_min .15
_refine_diff_density_max 1.099
_refine_diff_density_min -.705
_refine_ls_abs_structure_details 'Flack xabs refined'
_refine_ls_abs_structure_Flack -.02(5)
_refine_ls_goodness_of_fit_all 1.485
_refine_ls_goodness_of_fit_ref 1.548
_refine_ls_hydrogen_treatment noref
_refine_ls_matrix_type full
_refine_ls_number_constraints 0
_refine_ls_number_parameters 497
_refine_ls_number_reflns 4249
_refine_ls_number_restraints 0
_refine_ls_R_factor_all .051
_refine_ls_R_factor_gt .037
_refine_ls_shift/su_max .05
_refine_ls_shift/su_mean .004
_refine_ls_structure_factor_coef F
_refine_ls_weighting_scheme calc
_refine_ls_wR_factor_all .049
_refine_ls_wR_factor_ref .045
_reflns_d_resolution_high .729
_reflns_d_resolution_low 10.646
_reflns_Friedel_coverage .968
_reflns_limit_h_max 34
_reflns_limit_h_min 0
_reflns_limit_k_max 20
_reflns_limit_k_min 0
_reflns_limit_l_max 29
_reflns_limit_l_min 0
_reflns_number_gt 5249
_reflns_number_total 5249
_reflns_threshold_expression 'F    > 4.00 sig(F   )'
_cod_data_source_file b007324p.txt
_cod_data_source_block dbmol
_cod_original_sg_symbol_Hall i_2_-2c
_cod_original_sg_symbol_H-M I_b_a_2
_cod_original_formula_sum 'C45 H51 Mo1 N3 O4'
_cod_database_code 7010246

loop_
_symmetry_equiv_pos_as_xyz
+x,+y,+z
-x,-y,+z
-x,+y,1/2+z
+x,-y,1/2+z
1/2+x,1/2+y,1/2+z
1/2-x,1/2-y,1/2+z
1/2-x,1/2+y,+z
1/2+x,1/2-y,+z

loop_
_atom_site_label
_atom_site_fract_x
_atom_site_fract_y
_atom_site_fract_z
_atom_site_U_iso_or_equiv
_atom_site_adp_type
_atom_site_calc_flag
_atom_site_calc_attached_atom
_atom_site_occupancy
_atom_site_disorder_assembly
_atom_site_disorder_group
Mo .747549(13) -.020570(19) .00000 .02169(14) Uani ? ? 1.00000 ? ?
N1 .79254(19) -.1351(3) -.0526(2) .027(2) Uani ? ? 1.00000 ? ?
C11 .8366(2) -.1061(4) -.0936(3) .030(3) Uani ? ? 1.00000 ? ?
C12 .8849(2) -.0705(4) -.0586(3) .038(3) Uani ? ? 1.00000 ? ?
C13 .9283(2) -.0418(5) -.1049(4) .051(4) Uani ? ? 1.00000 ? ?
C14 .9161(2) .0407(5) -.1394(3) .045(4) Uani ? ? 1.00000 ? ?
C15 .9068(3) .1084(5) -.1670(3) .047(4) Uani ? ? 1.00000 ? ?
C151 .8955(3) .1876(5) -.2024(4) .041(4) Uani ? ? 1.00000 ? ?
C152 .8443(4) .2118(6) -.2181(4) .044(4) Uani ? ? 1.00000 ? ?
C153 .8351(4) .2854(6) -.2559(4) .050(5) Uani ? ? 1.00000 ? ?
C154 .8765(4) .3356(7) -.2773(4) .057(6) Uani ? ? 1.00000 ? ?
C155 .9272(3) .3153(6) -.2608(4) .056(5) Uani ? ? 1.00000 ? ?
C156 .9370(3) .2415(5) -.2240(4) .049(4) Uani ? ? 1.00000 ? ?
C2 .8113(2) -.2056(3) -.0079(3) .030(3) Uani ? ? 1.00000 ? ?
C3 .8134(2) -.1704(4) .0586(3) .032(3) Uani ? ? 1.00000 ? ?
N4 .76193(18) -.1279(3) .0781(2) .027(2) Uani ? ? 1.00000 ? ?
C41 .7710(2) -.0905(4) .1425(2) .031(3) Uani ? ? 1.00000 ? ?
C42 .7229(2) -.0466(4) .1715(3) .036(3) Uani ? ? 1.00000 ? ?
C43 .7368(3) -.0088(5) .2372(2) .040(4) Uani ? ? 1.00000 ? ?
C44 .7753(3) .0646(4) .2339(3) .038(3) Uani ? ? 1.00000 ? ?
C45 .8056(3) .1250(4) .2308(3) .040(3) Uani ? ? 1.00000 ? ?
C451 .8419(3) .1985(6) .2306(4) .038(4) Uani ? ? 1.00000 ? ?
C452 .8344(4) .2707(5) .2706(4) .041(4) Uani ? ? 1.00000 ? ?
C453 .8706(4) .3399(6) .2742(4) .044(4) Uani ? ? 1.00000 ? ?
C454 .9145(3) .3398(6) .2366(4) .058(5) Uani ? ? 1.00000 ? ?
C455 .9215(4) .2732(8) .1933(5) .091(7) Uani ? ? 1.00000 ? ?
C456 .8857(4) .2039(7) .1903(5) .080(7) Uani ? ? 1.00000 ? ?
C5 .7190(3) -.1967(4) .0795(3) .030(3) Uani ? ? 1.00000 ? ?
C6 .6700(2) -.1642(4) .0465(3) .030(3) Uani ? ? 1.00000 ? ?
N7 .68099(17) -.1283(3) -.0184(2) .026(2) Uani ? ? 1.00000 ? ?
C71 .6303(2) -.0913(4) -.0424(3) .033(3) Uani ? ? 1.00000 ? ?
C72 .6309(2) -.0544(4) -.1088(3) .035(3) Uani ? ? 1.00000 ? ?
C73 .5768(2) -.0184(5) -.1263(3) .041(3) Uani ? ? 1.00000 ? ?
C74 .5620(2) .0612(4) -.0906(3) .042(3) Uani ? ? 1.00000 ? ?
C75 .5491(2) .1250(5) -.0611(3) .044(4) Uani ? ? 1.00000 ? ?
C751 .5305(3) .2004(5) -.0238(4) .047(4) Uani ? ? 1.00000 ? ?
C752 .5518(3) .2192(5) .0359(4) .049(4) Uani ? ? 1.00000 ? ?
C753 .5313(3) .2878(5) .0709(4) .061(5) Uani ? ? 1.00000 ? ?
C754 .4910(4) .3395(6) .0482(5) .074(6) Uani ? ? 1.00000 ? ?
C755 .4698(3) .3238(5) -.0100(5) .064(5) Uani ? ? 1.00000 ? ?
C756 .4895(3) .2544(5) -.0464(4) .056(4) Uani ? ? 1.00000 ? ?
C8 .7012(3) -.2009(4) -.0600(3) .030(3) Uani ? ? 1.00000 ? ?
C9 .7505(2) -.1724(4) -.0949(2) .027(2) Uani ? ? 1.00000 ? ?
C01 .6993(2) .0612(3) .0395(2) .027(3) Uani ? ? 1.00000 ? ?
O01 .66872(16) .1107(2) .06264(18) .036(2) Uani ? ? 1.00000 ? ?
C02 .7438(2) .0573(3) -.0724(2) .028(2) Uani ? ? 1.00000 ? ?
O02 .74312(17) .1059(2) -.11507(17) .037(2) Uani ? ? 1.00000 ? ?
C03 .8034(2) .0577(3) .0281(2) .028(3) Uani ? ? 1.00000 ? ?
O03 .83631(17) .1074(3) .0458(2) .044(2) Uani ? ? 1.00000 ? ?
O10 .50000 .00000 .1857(3) .058(4) Uani ? ? 1.00000 ? ?
C10 .50000 .00000 .1293(5) .043(5) Uani ? ? 1.00000 ? ?
C101 .5479(3) -.0272(6) .0928(4) .065(5) Uani ? ? 1.00000 ? ?
O20 .9999(6) -.0814(11) .1837(12) .131(14) Uani ? ? .50000 ? ?
C20 .9693(7) -.0212(11) .1932(9) .069(10) Uani ? ? .50000 ? ?
C201 .9149(6) -.0299(10) .1769(9) .064(10) Uani ? ? .50000 ? ?
C202 .9854(9) .0556(13) .2328(10) .078(13) Uani ? ? .50000 ? ?
H11a .84719 -.15460 -.11912 .03800 Uiso ? ? 1.00000 ? ?
H11b .82406 -.05873 -.12002 .03800 Uiso ? ? 1.00000 ? ?
H12a .87566 -.02159 -.03360 .04900 Uiso ? ? 1.00000 ? ?
H12b .89874 -.11750 -.03257 .04900 Uiso ? ? 1.00000 ? ?
H13a .96119 -.03329 -.08340 .06300 Uiso ? ? 1.00000 ? ?
H13b .93402 -.08891 -.13559 .06300 Uiso ? ? 1.00000 ? ?
H152 .81567 .17800 -.20264 .05900 Uiso ? ? 1.00000 ? ?
H153 .79896 .30130 -.26734 .06900 Uiso ? ? 1.00000 ? ?
H154 .87062 .38843 -.30441 .07600 Uiso ? ? 1.00000 ? ?
H155 .95663 .35015 -.27663 .07400 Uiso ? ? 1.00000 ? ?
H156 .97278 .22721 -.21215 .06400 Uiso ? ? 1.00000 ? ?
H2a .78797 -.25564 -.00992 .03900 Uiso ? ? 1.00000 ? ?
H2b .84605 -.22575 -.02041 .03900 Uiso ? ? 1.00000 ? ?
H3a .82149 -.21779 .08664 .04300 Uiso ? ? 1.00000 ? ?
H3b .84091 -.12645 .06133 .04300 Uiso ? ? 1.00000 ? ?
H41a .78264 -.13746 .16900 .04200 Uiso ? ? 1.00000 ? ?
H41b .79887 -.04694 .13944 .04200 Uiso ? ? 1.00000 ? ?
H42a .71076 .00178 .14515 .04800 Uiso ? ? 1.00000 ? ?
H42b .69456 -.08872 .17477 .04800 Uiso ? ? 1.00000 ? ?
H43a .70389 .01415 .25598 .05700 Uiso ? ? 1.00000 ? ?
H43b .74884 -.05566 .26270 .05700 Uiso ? ? 1.00000 ? ?
H452 .80346 .27291 .29485 .05000 Uiso ? ? 1.00000 ? ?
H453 .86576 .38733 .30205 .05500 Uiso ? ? 1.00000 ? ?
H454 .94091 .38624 .24098 .07500 Uiso ? ? 1.00000 ? ?
H455 .95188 .27565 .16442 .10900 Uiso ? ? 1.00000 ? ?
H456 .89295 .15413 .16197 .09800 Uiso ? ? 1.00000 ? ?
H5a .73028 -.24957 .05796 .03700 Uiso ? ? 1.00000 ? ?
H5b .70974 -.21045 .12072 .03700 Uiso ? ? 1.00000 ? ?
H6a .64532 -.21234 .04222 .04200 Uiso ? ? 1.00000 ? ?
H6b .65417 -.11817 .07054 .04200 Uiso ? ? 1.00000 ? ?
H71a .60445 -.13811 -.04088 .04400 Uiso ? ? 1.00000 ? ?
H71b .61936 -.04456 -.01525 .04400 Uiso ? ? 1.00000 ? ?
H72a .65663 -.00853 -.11204 .04600 Uiso ? ? 1.00000 ? ?
H72b .64026 -.10146 -.13754 .04600 Uiso ? ? 1.00000 ? ?
H73a .57678 -.00286 -.17021 .04800 Uiso ? ? 1.00000 ? ?
H73b .55084 -.06283 -.11954 .04800 Uiso ? ? 1.00000 ? ?
H752 .58038 .18387 .05097 .06300 Uiso ? ? 1.00000 ? ?
H753 .54533 .29944 .11129 .07600 Uiso ? ? 1.00000 ? ?
H754 .47827 .38737 .07428 .09600 Uiso ? ? 1.00000 ? ?
H755 .44162 .35977 -.02522 .08200 Uiso ? ? 1.00000 ? ?
H756 .47546 .24391 -.08828 .07300 Uiso ? ? 1.00000 ? ?
H8a .70905 -.25236 -.03480 .04000 Uiso ? ? 1.00000 ? ?
H8b .67406 -.21786 -.08939 .04000 Uiso ? ? 1.00000 ? ?
H9a .74059 -.12880 -.12535 .03800 Uiso ? ? 1.00000 ? ?
H9b .76443 -.22342 -.11687 .03800 Uiso ? ? 1.00000 ? ?
H101a .55675 .01342 .05780 .10300 Uiso ? ? 1.00000 ? ?
H101b .54742 -.08579 .07535 .10300 Uiso ? ? 1.00000 ? ?
H101c .57864 -.02065 .11716 .10300 Uiso ? ? 1.00000 ? ?
H201a .90269 -.08815 .18315 .10000 Uiso ? ? .50000 ? ?
H201b .89420 .01178 .19926 .10000 Uiso ? ? .50000 ? ?
H201c .90928 -.01520 .13237 .10000 Uiso ? ? .50000 ? ?
H202a .96193 .10367 .23057 .11200 Uiso ? ? .50000 ? ?
H202b 1.02108 .07921 .22173 .11200 Uiso ? ? .50000 ? ?
H202c .98826 .03318 .27520 .11200 Uiso ? ? .50000 ? ?

loop_
_atom_site_aniso_label
_atom_site_aniso_U_11
_atom_site_aniso_U_22
_atom_site_aniso_U_33
_atom_site_aniso_U_12
_atom_site_aniso_U_13
_atom_site_aniso_U_23
Mo .03116(16) .01419(14) .01972(13) -.00049(15) -.0000(3) .0006(3)
N1 .036(2) .020(2) .025(2) .0023(19) -.003(2) -.0010(18)
C11 .035(3) .025(3) .030(3) .000(2) .004(2) -.003(2)
C12 .036(3) .033(3) .044(3) .003(2) -.004(2) -.003(3)
C13 .032(3) .041(4) .079(5) .000(3) .006(3) .003(3)
C14 .034(3) .047(4) .055(4) -.009(3) .003(3) .003(3)
C15 .043(3) .054(4) .045(4) -.008(3) .002(3) -.001(3)
C151 .045(4) .039(4) .039(4) -.001(3) .002(3) -.002(3)
C152 .046(4) .035(4) .051(5) -.008(3) .002(3) -.017(3)
C153 .051(4) .046(5) .055(5) .004(4) -.013(4) -.014(4)
C154 .083(7) .053(6) .035(4) .006(5) .002(4) -.002(4)
C155 .059(5) .064(5) .045(4) -.003(4) .009(3) .012(4)
C156 .049(4) .050(4) .048(4) -.002(3) .005(3) .002(3)
C2 .041(2) .019(2) .030(4) .0046(17) -.001(3) -.002(2)
C3 .045(3) .022(3) .029(3) .006(2) -.005(2) .003(2)
N4 .044(3) .018(2) .020(2) -.0027(19) -.0032(18) .0017(17)
C41 .046(3) .027(3) .022(2) .002(2) -.003(2) .002(2)
C42 .046(3) .038(3) .023(3) -.001(2) .000(2) .000(2)
C43 .069(4) .029(3) .021(4) .001(3) .001(2) .001(3)
C44 .053(3) .036(3) .026(3) .006(3) -.002(2) -.005(3)
C45 .051(3) .041(3) .029(3) .011(3) -.002(2) -.007(3)
C451 .042(4) .039(4) .034(4) .002(3) -.003(3) -.006(3)
C452 .052(4) .038(4) .032(3) .001(3) .013(3) .005(3)
C453 .061(5) .037(4) .034(4) .002(4) .007(4) -.001(3)
C454 .053(4) .063(5) .057(5) -.015(4) .001(3) -.012(4)
C455 .060(5) .114(9) .099(8) -.029(5) .039(5) -.050(7)
C456 .067(6) .086(7) .086(7) -.021(5) .024(5) -.056(6)
C5 .047(4) .017(3) .026(3) -.004(3) .002(3) .002(2)
C6 .043(3) .021(3) .027(3) -.012(2) .006(2) .002(2)
N7 .037(2) .019(2) .024(2) -.0016(17) .0028(16) -.0002(15)
C71 .034(3) .035(3) .031(3) -.010(2) .004(2) -.002(2)
C72 .039(3) .036(3) .031(3) -.005(2) -.002(2) .003(2)
C73 .032(3) .055(4) .035(3) -.006(3) -.007(2) .006(3)
C74 .035(3) .043(4) .047(4) -.002(3) -.003(3) .012(3)
C75 .032(3) .051(4) .050(4) -.004(3) -.002(3) .019(3)
C751 .037(4) .036(3) .067(4) -.005(3) .007(3) .021(3)
C752 .046(4) .046(4) .056(5) .004(3) .012(3) .016(3)
C753 .064(5) .057(5) .061(5) .010(4) .022(4) .010(4)
C754 .084(6) .053(5) .085(6) .022(4) .041(5) .020(5)
C755 .050(4) .055(4) .086(8) .018(3) .012(4) .033(5)
C756 .050(4) .044(4) .074(5) .000(4) .001(3) .022(4)
C8 .041(3) .022(3) .026(3) -.006(3) .001(2) -.008(2)
C9 .038(3) .019(2) .024(2) .000(2) .003(2) -.0061(19)
C01 .035(3) .020(2) .025(2) -.001(2) -.000(2) .005(2)
O01 .047(2) .0216(19) .038(2) .0068(16) .0079(18) .0012(16)
C02 .041(3) .018(2) .026(2) -.003(2) .000(2) -.0055(18)
O02 .064(3) .0222(18) .0251(17) -.0047(18) -.0048(18) .0069(14)
C03 .031(3) .022(2) .031(3) .005(2) -.002(2) .004(2)
O03 .049(2) .024(2) .059(3) -.0072(18) -.012(2) -.006(2)
O10 .066(4) .063(4) .046(4) .021(4) .00000 .00000
C10 .048(5) .036(5) .046(5) -.005(4) .00000 .00000
C101 .068(5) .063(5) .065(5) .006(4) .027(4) -.001(4)
O20 .056(8) .116(13) .22(2) .010(9) -.014(11) -.047(15)
C20 .077(10) .051(9) .079(11) .020(8) -.035(9) -.016(9)
C201 .061(9) .050(9) .083(12) .011(7) -.006(8) .000(8)
C202 .096(15) .068(11) .070(12) -.013(11) -.016(10) -.015(10)

loop_
_atom_type_symbol
_atom_type_description
_atom_type_oxidation_number
_atom_type_number_in_cell
_atom_type_scat_dispersion_real
_atom_type_scat_dispersion_imag
_atom_type_scat_source
C ? 0 360 .002 .002 'Int Tables Vol IV Tables 2.2B and 2.3.1'
H ? 0 408 0 0 'Int Tables Vol IV Tables 2.2B and 2.3.1'
Mo ? 0 8 -1.825 .688 'Int Tables Vol IV Tables 2.2B and 2.3.1'
N ? 0 24 .004 .003 'Int Tables Vol IV Tables 2.2B and 2.3.1'
O ? 0 32 .008 .006 'Int Tables Vol IV Tables 2.2B and 2.3.1'

loop_
_diffrn_attenuator_code
_diffrn_attenuator_scale
? ?

loop_
_geom_angle_atom_site_label_1
_geom_angle_atom_site_label_2
_geom_angle_atom_site_label_3
_geom_angle_site_symmetry_1
_geom_angle_site_symmetry_2
_geom_angle_site_symmetry_3
_geom_angle
_geom_angle_publ_flag
N1 Mo N4 . . . 76.26(15) ?
N1 Mo N7 . . . 76.49(15) ?
N1 Mo C01 . . . 169.6(2) ?
N1 Mo C02 . . . 94.74(18) ?
N1 Mo C03 . . . 103.8(2) ?
N4 Mo N7 . . . 76.11(15) ?
N4 Mo C01 . . . 102.97(19) ?
N4 Mo C02 . . . 170.75(19) ?
N4 Mo C03 . . . 94.7(2) ?
N7 Mo C01 . . . 93.18(18) ?
N7 Mo C02 . . . 104.12(18) ?
N7 Mo C03 . . . 170.57(19) ?
C01 Mo C02 . . . 86.3(2) ?
C01 Mo C03 . . . 86.6(2) ?
C02 Mo C03 . . . 85.3(2) ?
Mo N1 C11 . . . 115.7(3) ?
Mo N1 C2 . . . 111.4(3) ?
Mo N1 C9 . . . 102.5(3) ?
C11 N1 C2 . . . 110.1(4) ?
C11 N1 C9 . . . 106.6(4) ?
C2 N1 C9 . . . 110.1(4) ?
N1 C11 C12 . . . 114.4(5) ?
N1 C11 H11a . . . 109.2(5) ?
N1 C11 H11b . . . 108.3(5) ?
C12 C11 H11a . . . 108.9(5) ?
C12 C11 H11b . . . 106.9(5) ?
H11a C11 H11b . . . 108.9(5) ?
C11 C12 C13 . . . 110.8(5) ?
C11 C12 H12a . . . 110.7(5) ?
C11 C12 H12b . . . 108.4(5) ?
C13 C12 H12a . . . 109.0(5) ?
C13 C12 H12b . . . 108.3(5) ?
H12a C12 H12b . . . 109.6(6) ?
C12 C13 C14 . . . 113.9(5) ?
C12 C13 H13a . . . 110.5(7) ?
C12 C13 H13b . . . 109.6(6) ?
C14 C13 H13a . . . 108.1(6) ?
C14 C13 H13b . . . 107.7(7) ?
H13a C13 H13b . . . 106.9(6) ?
C13 C14 C15 . . . 179.0(7) ?
C14 C15 C151 . . . 177.8(8) ?
C15 C151 C152 . . . 122.0(7) ?
C15 C151 C156 . . . 120.0(7) ?
C152 C151 C156 . . . 117.9(7) ?
C151 C152 C153 . . . 120.4(8) ?
C151 C152 H152 . . . 119.4(8) ?
C153 C152 H152 . . . 120.2(9) ?
C152 C153 C154 . . . 120.3(9) ?
C152 C153 H153 . . . 119.8(9) ?
C154 C153 H153 . . . 119.9(9) ?
C153 C154 C155 . . . 120.7(9) ?
C153 C154 H154 . . . 121.3(10) ?
C155 C154 H154 . . . 118.0(10) ?
C154 C155 C156 . . . 119.7(8) ?
C154 C155 H155 . . . 120.8(9) ?
C156 C155 H155 . . . 119.4(8) ?
C151 C156 C155 . . . 121.0(7) ?
C151 C156 H156 . . . 119.2(7) ?
C155 C156 H156 . . . 119.8(7) ?
N1 C2 C3 . . . 111.1(4) ?
N1 C2 H2a . . . 109.3(5) ?
N1 C2 H2b . . . 109.4(5) ?
C3 C2 H2a . . . 109.8(6) ?
C3 C2 H2b . . . 109.5(5) ?
H2a C2 H2b . . . 107.7(5) ?
C2 C3 N4 . . . 112.0(5) ?
C2 C3 H3a . . . 109.7(5) ?
C2 C3 H3b . . . 108.8(5) ?
N4 C3 H3a . . . 109.1(5) ?
N4 C3 H3b . . . 108.6(5) ?
H3a C3 H3b . . . 108.6(6) ?
Mo N4 C3 . . . 103.2(3) ?
Mo N4 C41 . . . 114.7(3) ?
Mo N4 C5 . . . 112.0(3) ?
C3 N4 C41 . . . 106.2(4) ?
C3 N4 C5 . . . 109.9(4) ?
C41 N4 C5 . . . 110.4(4) ?
N4 C41 C42 . . . 114.5(5) ?
N4 C41 H41a . . . 108.4(5) ?
N4 C41 H41b . . . 107.6(5) ?
C42 C41 H41a . . . 109.1(5) ?
C42 C41 H41b . . . 108.7(5) ?
H41a C41 H41b . . . 108.4(5) ?
C41 C42 C43 . . . 110.3(5) ?
C41 C42 H42a . . . 110.1(5) ?
C41 C42 H42b . . . 110.2(5) ?
C43 C42 H42a . . . 108.8(5) ?
C43 C42 H42b . . . 110.2(5) ?
H42a C42 H42b . . . 107.3(6) ?
C42 C43 C44 . . . 112.4(5) ?
C42 C43 H43a . . . 107.7(5) ?
C42 C43 H43b . . . 108.9(6) ?
C44 C43 H43a . . . 108.5(6) ?
C44 C43 H43b . . . 111.9(6) ?
H43a C43 H43b . . . 107.3(5) ?
C43 C44 C45 . . . 178.7(6) ?
C44 C45 C451 . . . 176.9(7) ?
C45 C451 C452 . . . 120.6(7) ?
C45 C451 C456 . . . 123.4(8) ?
C452 C451 C456 . . . 116.0(8) ?
C451 C452 C453 . . . 121.8(8) ?
C451 C452 H452 . . . 118.6(8) ?
C453 C452 H452 . . . 119.6(8) ?
C452 C453 C454 . . . 120.1(8) ?
C452 C453 H453 . . . 121.2(9) ?
C454 C453 H453 . . . 118.7(9) ?
C453 C454 C455 . . . 120.0(8) ?
C453 C454 H454 . . . 120.1(8) ?
C455 C454 H454 . . . 119.9(8) ?
C454 C455 C456 . . . 119.7(9) ?
C454 C455 H455 . . . 119.7(10) ?
C456 C455 H455 . . . 120.7(11) ?
C451 C456 C455 . . . 122.1(10) ?
C451 C456 H456 . . . 118.8(10) ?
C455 C456 H456 . . . 118.8(10) ?
N4 C5 C6 . . . 111.4(4) ?
N4 C5 H5a . . . 110.2(5) ?
N4 C5 H5b . . . 110.7(5) ?
C6 C5 H5a . . . 106.8(5) ?
C6 C5 H5b . . . 107.7(6) ?
H5a C5 H5b . . . 110.1(6) ?
C5 C6 N7 . . . 113.1(5) ?
C5 C6 H6a . . . 109.7(5) ?
C5 C6 H6b . . . 109.3(5) ?
N7 C6 H6a . . . 107.5(5) ?
N7 C6 H6b . . . 108.3(5) ?
H6a C6 H6b . . . 108.9(6) ?
Mo N7 C6 . . . 102.8(3) ?
Mo N7 C71 . . . 114.6(3) ?
Mo N7 C8 . . . 110.6(3) ?
C6 N7 C71 . . . 106.8(4) ?
C6 N7 C8 . . . 110.4(4) ?
C71 N7 C8 . . . 111.2(4) ?
N7 C71 C72 . . . 116.5(4) ?
N7 C71 H71a . . . 107.7(5) ?
N7 C71 H71b . . . 108.4(5) ?
C72 C71 H71a . . . 107.7(5) ?
C72 C71 H71b . . . 107.6(5) ?
H71a C71 H71b . . . 108.8(5) ?
C71 C72 C73 . . . 110.5(5) ?
C71 C72 H72a . . . 109.8(5) ?
C71 C72 H72b . . . 109.2(5) ?
C73 C72 H72a . . . 110.0(5) ?
C73 C72 H72b . . . 109.0(5) ?
H72a C72 H72b . . . 108.3(5) ?
C72 C73 C74 . . . 113.1(5) ?
C72 C73 H73a . . . 109.1(5) ?
C72 C73 H73b . . . 109.7(6) ?
C74 C73 H73a . . . 108.0(6) ?
C74 C73 H73b . . . 108.4(5) ?
H73a C73 H73b . . . 108.5(6) ?
C73 C74 C75 . . . 178.8(7) ?
C74 C75 C751 . . . 176.5(7) ?
C75 C751 C752 . . . 121.5(6) ?
C75 C751 C756 . . . 119.9(7) ?
C752 C751 C756 . . . 118.5(7) ?
C751 C752 C753 . . . 119.8(7) ?
C751 C752 H752 . . . 118.9(7) ?
C753 C752 H752 . . . 121.3(8) ?
C752 C753 C754 . . . 120.9(8) ?
C752 C753 H753 . . . 119.4(8) ?
C754 C753 H753 . . . 119.7(8) ?
C753 C754 C755 . . . 120.9(8) ?
C753 C754 H754 . . . 117.8(9) ?
C755 C754 H754 . . . 121.3(9) ?
C754 C755 C756 . . . 119.7(7) ?
C754 C755 H755 . . . 120.3(9) ?
C756 C755 H755 . . . 120.1(10) ?
C751 C756 C755 . . . 120.3(8) ?
C751 C756 H756 . . . 119.4(7) ?
C755 C756 H756 . . . 120.3(7) ?
N7 C8 C9 . . . 111.6(5) ?
N7 C8 H8a . . . 108.8(5) ?
N7 C8 H8b . . . 109.6(5) ?
C9 C8 H8a . . . 109.4(6) ?
C9 C8 H8b . . . 109.9(5) ?
H8a C8 H8b . . . 107.4(6) ?
N1 C9 C8 . . . 113.0(4) ?
N1 C9 H9a . . . 109.8(5) ?
N1 C9 H9b . . . 109.1(5) ?
C8 C9 H9a . . . 108.2(5) ?
C8 C9 H9b . . . 108.5(5) ?
H9a C9 H9b . . . 108.0(5) ?
Mo C01 O01 . . . 178.4(5) ?
Mo C02 O02 . . . 177.5(4) ?
Mo C03 O03 . . . 177.9(5) ?
O10 C10 C101 . . . 121.3(5) ?
O10 C10 C101 . . '2 655' 121.3(5) ?
C101 C10 C101 . . '2 655' 117.3(8) ?
C10 C101 H101a . . . 114.0(7) ?
C10 C101 H101b . . . 116.3(7) ?
C10 C101 H101c . . . 110.7(8) ?
H101a C101 H101b . . . 106.0(8) ?
H101a C101 H101c . . . 99.6(8) ?
H101b C101 H101c . . . 108.9(8) ?
C20 O20 C20 . . '2 755' 66.8(13) ?
C20 O20 C202 . . '2 755' 78.9(18) ?
C20 O20 H202a . . '2 755' 119(2) ?
C20 O20 H202b . . '2 755' 58.9(13) ?
C20 O20 C202 '2 755' . '2 755' 57.6(14) ?
C20 O20 H202a '2 755' . '2 755' 79.7(10) ?
C20 O20 H202b '2 755' . '2 755' 96.8(15) ?
C202 O20 H202a '2 755' . '2 755' 40.6(12) ?
C202 O20 H202b '2 755' . '2 755' 54.3(16) ?
H202a O20 H202b '2 755' . '2 755' 78.0(15) ?
O20 C20 C201 . . . 120.6(16) ?
O20 C20 C202 . . . 119.9(18) ?
O20 C20 O20 . . '2 755' 110.8(15) ?
O20 C20 C20 . . '2 755' 71.8(13) ?
O20 C20 C202 . . '2 755' 49.7(15) ?
O20 C20 H202b . . '2 755' 49.7(13) ?
C201 C20 C202 . . . 118.5(16) ?
C201 C20 O20 . . '2 755' 119.2(13) ?
C201 C20 C20 . . '2 755' 158.2(15) ?
C201 C20 C202 . . '2 755' 146.6(16) ?
C201 C20 H202b . . '2 755' 106.2(14) ?
C202 C20 O20 . . '2 755' 42.0(12) ?
C202 C20 C20 . . '2 755' 56.8(12) ?
C202 C20 C202 . . '2 755' 74.8(14) ?
C202 C20 H202b . . '2 755' 103.8(15) ?
O20 C20 C20 '2 755' . '2 755' 41.3(8) ?
O20 C20 C202 '2 755' . '2 755' 91.6(13) ?
O20 C20 H202b '2 755' . '2 755' 132.2(15) ?
C20 C20 C202 '2 755' . '2 755' 55.2(11) ?
C20 C20 H202b '2 755' . '2 755' 95.4(13) ?
C202 C20 H202b '2 755' . '2 755' 41.1(10) ?
C20 C201 H201a . . . 111.7(15) ?
C20 C201 H201b . . . 110.5(16) ?
C20 C201 H201c . . . 110.7(16) ?
H201a C201 H201b . . . 111.2(17) ?
H201a C201 H201c . . . 107.4(17) ?
H201b C201 H201c . . . 105.0(15) ?
C20 C202 H202a . . . 113.1(19) ?
C20 C202 H202b . . . 112.9(18) ?
C20 C202 H202c . . . 106.4(17) ?
C20 C202 O20 . . '2 755' 80.4(16) ?
C20 C202 C20 . . '2 755' 68.0(13) ?
C20 C202 C202 . . '2 755' 53.3(11) ?
H202a C202 H202b . . . 106.9(19) ?
H202a C202 H202c . . . 111(2) ?
H202a C202 O20 . . '2 755' 84.4(17) ?
H202a C202 C20 . . '2 755' 136(2) ?
H202a C202 C202 . . '2 755' 164(2) ?
H202b C202 H202c . . . 106(2) ?
H202b C202 O20 . . '2 755' 52.2(13) ?
H202b C202 C20 . . '2 755' 45.9(11) ?
H202b C202 C202 . . '2 755' 87.7(15) ?
H202c C202 O20 . . '2 755' 157(2) ?
H202c C202 C20 . . '2 755' 110.3(18) ?
H202c C202 C202 . . '2 755' 69.6(13) ?
O20 C202 C20 '2 755' . '2 755' 51.4(13) ?
O20 C202 C202 '2 755' . '2 755' 99.9(16) ?
C20 C202 C202 '2 755' . '2 755' 51.9(11) ?
C202 H202a O20 . . '2 755' 55.0(15) ?
C202 H202b O20 . . '2 755' 73.5(16) ?
C202 H202b C20 . . '2 755' 93.0(15) ?
O20 H202b C20 '2 755' . '2 755' 71.4(14) ?

loop_
_geom_bond_atom_site_label_1
_geom_bond_atom_site_label_2
_geom_bond_site_symmetry_1
_geom_bond_site_symmetry_2
_geom_bond_distance
_geom_bond_publ_flag
Mo N1 . . 2.344(5) ?
Mo N4 . . 2.344(4) ?
Mo N7 . . 2.364(4) ?
Mo C01 . . 1.924(5) ?
Mo C02 . . 1.938(5) ?
Mo C03 . . 1.930(5) ?
N1 C11 . . 1.482(7) ?
N1 C2 . . 1.500(7) ?
N1 C9 . . 1.504(7) ?
C11 C12 . . 1.528(8) ?
C11 H11a . . .946(5) ?
C11 H11b . . .961(5) ?
C12 C13 . . 1.539(9) ?
C12 H12a . . .935(6) ?
C12 H12b . . .964(6) ?
C13 C14 . . 1.473(10) ?
C13 H13a . . .957(7) ?
C13 H13b . . .974(8) ?
C14 C15 . . 1.196(10) ?
C15 C151 . . 1.435(11) ?
C151 C152 . . 1.385(12) ?
C151 C156 . . 1.403(11) ?
C152 C153 . . 1.386(13) ?
C152 H152 . . .943(9) ?
C153 C154 . . 1.367(14) ?
C153 H153 . . .976(10) ?
C154 C155 . . 1.363(14) ?
C154 H154 . . .991(10) ?
C155 C156 . . 1.380(11) ?
C155 H155 . . .970(8) ?
C156 H156 . . .964(8) ?
C2 C3 . . 1.515(9) ?
C2 H2a . . .954(5) ?
C2 H2b . . .967(5) ?
C3 N4 . . 1.508(8) ?
C3 H3a . . .951(6) ?
C3 H3b . . .959(6) ?
N4 C41 . . 1.502(7) ?
N4 C5 . . 1.497(8) ?
C41 C42 . . 1.513(8) ?
C41 H41a . . .949(5) ?
C41 H41b . . .964(6) ?
C42 C43 . . 1.551(8) ?
C42 H42a . . .969(6) ?
C42 H42b . . .958(6) ?
C43 C44 . . 1.471(9) ?
C43 H43a . . .987(6) ?
C43 H43b . . .939(6) ?
C44 C45 . . 1.187(9) ?
C45 C451 . . 1.434(11) ?
C451 C452 . . 1.390(11) ?
C451 C456 . . 1.405(14) ?
C452 C453 . . 1.385(12) ?
C452 H452 . . .940(9) ?
C453 C454 . . 1.368(12) ?
C453 H453 . . .935(8) ?
C454 C455 . . 1.372(14) ?
C454 H454 . . .969(8) ?
C455 C456 . . 1.378(15) ?
C455 H455 . . .986(10) ?
C456 H456 . . .977(11) ?
C5 C6 . . 1.506(8) ?
C5 H5a . . .959(6) ?
C5 H5b . . .934(6) ?
C6 N7 . . 1.512(7) ?
C6 H6a . . .959(6) ?
C6 H6b . . .948(5) ?
N7 C71 . . 1.488(7) ?
N7 C8 . . 1.495(7) ?
C71 C72 . . 1.521(8) ?
C71 H71a . . .958(6) ?
C71 H71b . . .950(6) ?
C72 C73 . . 1.516(8) ?
C72 H72a . . .949(6) ?
C72 H72b . . .965(6) ?
C73 C74 . . 1.464(9) ?
C73 H73a . . .965(6) ?
C73 H73b . . .947(6) ?
C74 C75 . . 1.189(10) ?
C75 C751 . . 1.461(10) ?
C751 C752 . . 1.412(11) ?
C751 C756 . . 1.401(10) ?
C752 C753 . . 1.371(11) ?
C752 H752 . . .953(7) ?
C753 C754 . . 1.368(12) ?
C753 H753 . . .949(8) ?
C754 C755 . . 1.372(14) ?
C754 H754 . . .964(9) ?
C755 C756 . . 1.389(12) ?
C755 H755 . . .951(8) ?
C756 H756 . . .974(9) ?
C8 C9 . . 1.512(8) ?
C8 H8a . . .961(6) ?
C8 H8b . . .964(6) ?
C9 H9a . . .954(5) ?
C9 H9b . . .964(5) ?
C01 O01 . . 1.180(6) ?
C02 O02 . . 1.167(6) ?
C03 O03 . . 1.180(7) ?
O10 C10 . . 1.203(12) ?
C10 C101 . . 1.497(10) ?
C10 C101 . '2 655' 1.497(10) ?
C101 H101a . . .989(9) ?
C101 H101b . . .954(8) ?
C101 H101c . . .939(9) ?
O20 C20 . . 1.21(2) ?
O20 C20 . '2 755' 1.74(2) ?
O20 C202 . '2 755' 1.18(3) ?
O20 H202a . '2 755' 1.43(2) ?
O20 H202b . '2 755' .97(2) ?
C20 C201 . . 1.42(2) ?
C20 C202 . . 1.49(3) ?
C20 C20 . '2 755' 1.68(2) ?
C20 C202 . '2 755' 1.51(3) ?
C20 H202b . '2 755' 1.090(17) ?
C201 H201a . . .935(15) ?
C201 H201b . . .945(16) ?
C201 H201c . . .985(19) ?
C202 H202a . . .93(2) ?
C202 H202b . . 1.00(2) ?
C202 H202c . . .97(2) ?
C202 C202 . '2 755' 1.82(3) ?

loop_
_geom_contact_atom_site_label_1
_geom_contact_atom_site_label_2
_geom_contact_distance
_geom_contact_site_symmetry_1
_geom_contact_site_symmetry_2
_geom_contact_publ_flag
Mo C11 3.272(5) . . ?
Mo C12 3.765(6) . . ?
Mo C2 3.212(5) . . ?
Mo C3 3.063(6) . . ?
Mo C41 3.270(5) . . ?
Mo C42 3.733(5) . . ?
Mo C5 3.219(6) . . ?
Mo C6 3.076(6) . . ?
Mo C71 3.276(6) . . ?
Mo C72 3.787(6) . . ?
Mo C8 3.212(6) . . ?
Mo C9 3.047(5) . . ?
Mo O01 3.103(4) . . ?
Mo O02 3.104(4) . . ?
Mo O03 3.110(4) . . ?
Mo H11b 3.2599(5) . . ?
Mo H12a 3.3175(7) . . ?
Mo H3b 3.1308(5) . . ?
Mo H41b 3.2698(5) . . ?
Mo H42a 3.2510(6) . . ?
Mo H6b 3.1589(5) . . ?
Mo H71b 3.2771(7) . . ?
Mo H72a 3.3214(5) . . ?
Mo H9a 3.1329(5) . . ?
N1 C12 2.530(7) . . ?
N1 C3 2.487(7) . . ?
N1 N4 2.895(6) . . ?
N1 N7 2.915(6) . . ?
N1 C8 2.516(8) . . ?
N1 H11a 2.003(5) . . ?
N1 H11b 2.004(4) . . ?
N1 H2a 2.027(4) . . ?
N1 H2b 2.037(5) . . ?
N1 H9a 2.036(5) . . ?
N1 H9b 2.035(4) . . ?
C11 C13 2.524(8) . . ?
C11 C2 2.445(8) . . ?
C11 C9 2.394(8) . . ?
C11 H12a 2.055(5) . . ?
C11 H12b 2.048(5) . . ?
C11 H13b 2.634(5) . . ?
C11 H2b 2.390(5) . . ?
C11 H9a 2.543(5) . . ?
C11 H9b 2.581(5) . . ?
C12 C14 2.524(9) . . ?
C12 C2 2.956(8) . . ?
C12 H11a 2.041(6) . . ?
C12 H11b 2.028(6) . . ?
C12 H13a 2.077(6) . . ?
C12 H13b 2.078(6) . . ?
C12 H2b 2.654(6) . . ?
C13 C15 2.668(10) . . ?
C13 H11a 2.676(6) . . ?
C13 H11b 2.668(6) . . ?
C13 H12a 2.044(8) . . ?
C13 H12b 2.056(8) . . ?
C14 C151 2.630(11) . . ?
C14 H12a 2.648(7) . . ?
C14 H13a 1.990(7) . . ?
C14 H13b 1.997(7) . . ?
C15 C152 2.467(11) . . ?
C15 C156 2.458(10) . . ?
C15 H152 2.641(7) . . ?
C15 H156 2.624(7) . . ?
C151 C153 2.405(12) . . ?
C151 C154 2.777(13) . . ?
C151 C155 2.421(12) . . ?
C151 H152 2.023(8) . . ?
C151 H156 2.053(8) . . ?
C152 C154 2.387(13) . . ?
C152 C155 2.762(12) . . ?
C152 C156 2.388(12) . . ?
C152 H153 2.053(9) . . ?
C153 C155 2.373(13) . . ?
C153 C156 2.744(12) . . ?
C153 H152 2.030(9) . . ?
C153 H154 2.064(9) . . ?
C154 C156 2.372(13) . . ?
C154 H153 2.038(11) . . ?
C154 H155 2.038(11) . . ?
C155 H154 2.027(8) . . ?
C155 H156 2.038(8) . . ?
C156 H155 2.039(8) . . ?
C2 N4 2.505(7) . . ?
C2 C5 2.989(9) . . ?
C2 C8 2.998(8) . . ?
C2 C9 2.462(8) . . ?
C2 H11a 2.653(7) . . ?
C2 H12b 2.629(5) . . ?
C2 H3a 2.042(7) . . ?
C2 H3b 2.038(6) . . ?
C2 H5a 2.569(6) . . ?
C2 H9b 2.623(7) . . ?
C3 C41 2.406(8) . . ?
C3 C5 2.460(9) . . ?
C3 H2a 2.046(6) . . ?
C3 H2b 2.052(6) . . ?
C3 H41a 2.530(6) . . ?
C3 H41b 2.556(6) . . ?
C3 H5a 2.414(6) . . ?
N4 C42 2.536(7) . . ?
N4 C6 2.480(7) . . ?
N4 N7 2.902(6) . . ?
N4 H3a 2.028(5) . . ?
N4 H3b 2.029(5) . . ?
N4 H41a 2.015(4) . . ?
N4 H41b 2.015(4) . . ?
N4 H5a 2.037(4) . . ?
N4 H5b 2.025(4) . . ?
C41 C43 2.514(8) . . ?
C41 C5 2.463(8) . . ?
C41 H3a 2.586(5) . . ?
C41 H3b 2.533(5) . . ?
C41 H42a 2.058(6) . . ?
C41 H42b 2.051(6) . . ?
C41 H43b 2.676(5) . . ?
C41 H5b 2.417(6) . . ?
C42 C44 2.511(8) . . ?
C42 C5 2.987(8) . . ?
C42 H41a 2.033(6) . . ?
C42 H41b 2.038(6) . . ?
C42 H43a 2.076(6) . . ?
C42 H43b 2.057(5) . . ?
C43 C45 2.658(9) . . ?
C43 H41a 2.678(6) . . ?
C43 H41b 2.671(6) . . ?
C43 H42a 2.077(5) . . ?
C43 H42b 2.085(6) . . ?
C44 C451 2.620(11) . . ?
C44 H41b 2.685(6) . . ?
C44 H42a 2.672(6) . . ?
C44 H43a 2.014(6) . . ?
C44 H43b 2.019(6) . . ?
C45 C452 2.454(10) . . ?
C45 C456 2.500(12) . . ?
C45 H452 2.605(6) . . ?
C45 H456 2.687(6) . . ?
C451 C453 2.425(12) . . ?
C451 C454 2.805(12) . . ?
C451 C455 2.436(13) . . ?
C451 H452 2.017(8) . . ?
C451 H456 2.062(8) . . ?
C452 C454 2.386(12) . . ?
C452 C455 2.750(14) . . ?
C452 C456 2.370(14) . . ?
C452 H453 2.033(8) . . ?
C453 C455 2.373(14) . . ?
C453 C456 2.739(14) . . ?
C453 H452 2.021(9) . . ?
C453 H454 2.035(9) . . ?
C454 C456 2.378(14) . . ?
C454 H453 1.993(8) . . ?
C454 H455 2.048(8) . . ?
C455 H454 2.036(11) . . ?
C455 H456 2.037(11) . . ?
C456 H455 2.063(11) . . ?
C456 H202a 2.590(11) . . ?
C5 N7 2.517(7) . . ?
C5 H3a 2.614(7) . . ?
C5 H41a 2.650(6) . . ?
C5 H42b 2.672(6) . . ?
C5 H6a 2.040(6) . . ?
C5 H6b 2.028(6) . . ?
C5 H8a 2.589(6) . . ?
C6 C71 2.408(8) . . ?
C6 C8 2.468(8) . . ?
C6 H5a 2.005(6) . . ?
C6 H5b 1.999(6) . . ?
C6 H71a 2.525(6) . . ?
C6 H71b 2.567(5) . . ?
C6 H8a 2.394(6) . . ?
N7 C72 2.559(7) . . ?
N7 C9 2.488(7) . . ?
N7 H6a 2.018(4) . . ?
N7 H6b 2.021(4) . . ?
N7 H71a 1.999(4) . . ?
N7 H71b 2.001(4) . . ?
N7 H8a 2.021(4) . . ?
N7 H8b 2.032(4) . . ?
C71 C73 2.496(8) . . ?
C71 C8 2.461(8) . . ?
C71 H6a 2.587(6) . . ?
C71 H6b 2.516(6) . . ?
C71 H72a 2.048(6) . . ?
C71 H72b 2.052(6) . . ?
C71 H73b 2.632(6) . . ?
C71 H8b 2.414(6) . . ?
C72 C74 2.487(9) . . ?
C72 H71a 2.029(6) . . ?
C72 H71b 2.022(6) . . ?
C72 H73a 2.046(6) . . ?
C72 H73b 2.040(6) . . ?
C73 C75 2.653(10) . . ?
C73 H71a 2.652(7) . . ?
C73 H71b 2.632(6) . . ?
C73 H72a 2.046(6) . . ?
C73 H72b 2.044(6) . . ?
C74 C751 2.649(10) . . ?
C74 H71b 2.683(6) . . ?
C74 H72a 2.651(6) . . ?
C74 H73a 1.987(7) . . ?
C74 H73b 1.979(7) . . ?
C75 C752 2.507(10) . . ?
C75 C756 2.477(10) . . ?
C75 H752 2.669(7) . . ?
C75 H756 2.642(6) . . ?
C751 C753 2.407(11) . . ?
C751 C754 2.775(12) . . ?
C751 C755 2.419(10) . . ?
C751 H752 2.050(7) . . ?
C751 H756 2.061(7) . . ?
C752 C754 2.382(12) . . ?
C752 C755 2.776(11) . . ?
C752 C756 2.418(11) . . ?
C752 H753 2.015(8) . . ?
C753 C755 2.383(12) . . ?
C753 C756 2.762(12) . . ?
C753 H752 2.036(8) . . ?
C753 H754 2.007(8) . . ?
C754 C756 2.388(13) . . ?
C754 H753 2.015(10) . . ?
C754 H755 2.026(10) . . ?
C755 H754 2.046(10) . . ?
C755 H756 2.060(10) . . ?
C756 H755 2.040(7) . . ?
C8 H2a 2.574(6) . . ?
C8 H6a 2.605(6) . . ?
C8 H71a 2.653(6) . . ?
C8 H9a 2.025(6) . . ?
C8 H9b 2.035(6) . . ?
C9 H11a 2.514(6) . . ?
C9 H11b 2.579(6) . . ?
C9 H2a 2.397(5) . . ?
C9 H8a 2.044(5) . . ?
C9 H8b 2.052(6) . . ?
C01 C02 2.640(7) . . ?
C01 C03 2.644(7) . . ?
C01 H42a 2.442(5) . . ?
O01 H3a 2.632(4) . '7 655' ?
O01 H42a 2.626(4) . . ?
O01 H752 2.500(4) . . ?
C02 C03 2.620(7) . . ?
C02 H72a 2.559(5) . . ?
O02 H9b 2.565(4) . '7 655' ?
C03 H12a 2.547(5) . . ?
O10 C101 2.359(11) . '2 655' ?
O10 C101 2.359(11) . . ?
O10 H155 2.625(2) . '6 655' ?
O10 H155 2.625(2) . '5 445' ?
O10 H454 2.555(3) . '8 455' ?
O10 H454 2.555(3) . '7 645' ?
O10 H101c 2.487(4) . . ?
O10 H101c 2.487(4) . '2 655' ?
C10 H101a 2.104(7) . '2 655' ?
C10 H101a 2.104(7) . . ?
C10 H101b 2.101(5) . '2 655' ?
C10 H101b 2.101(5) . . ?
C10 H101c 2.0288(13) . . ?
C10 H101c 2.0288(13) . '2 655' ?
C101 C101 2.558(12) . '2 655' ?
O20 O20 2.44(2) . '2 755' ?
O20 C201 2.29(2) . . ?
O20 C201 2.73(2) . '2 755' ?
O20 C202 2.33(3) . . ?
O20 H753 2.62(2) . '7 645' ?
O20 H754 2.44(2) . '7 645' ?
O20 H201a 2.459(14) . . ?
O20 H202b 2.595(18) . . ?
O20 H202c 2.10(2) . '2 755' ?
O20 H202c 2.62(2) . . ?
C20 H201a 1.971(17) . . ?
C20 H201b 1.965(17) . . ?
C20 H201c 1.998(18) . . ?
C20 H202a 2.278(17) . '2 755' ?
C20 H202a 2.042(16) . . ?
C20 H202b 2.086(17) . . ?
C20 H202c 2.061(18) . '2 755' ?
C20 H202c 1.989(18) . . ?
C201 C202 2.81(3) . '2 755' ?
C201 C202 2.50(3) . . ?
C201 H202a 2.595(16) . . ?
C201 H202b 2.020(17) . '2 755' ?
C202 H201b 2.50(2) . . ?
C202 H202b 2.04(2) . '2 755' ?
C202 H202c 1.74(2) . '2 755' ?
H11a H11b 1.5513(3) . . ?
H11a H12b 2.3277(3) . . ?
H11a H2b 2.3609(4) . . ?
H11a H9b 2.3333(4) . . ?
H11b H12a 2.3263(3) . . ?
H11b H9a 2.3599(4) . . ?
H12a H12b 1.5514(3) . . ?
H12b H13a 2.2939(3) . . ?
H12b H2b 2.1151(3) . . ?
H13a H13a 2.2015(4) . '2 755' ?
H13a H13b 1.55135(18) . . ?
H152 H153 2.3449(3) . . ?
H153 H154 2.3692(3) . . ?
H154 H155 2.3258(4) . . ?
H155 H156 2.3354(3) . . ?
H2a H2b 1.5515(3) . . ?
H2a H3a 2.2989(4) . . ?
H2a H5a 2.0575(3) . . ?
H2a H8a 2.0653(4) . . ?
H2b H3a 2.3700(4) . . ?
H2b H3b 2.2963(3) . . ?
H3a H3b 1.5513(2) . . ?
H3a H41a 2.3457(3) . . ?
H3b H41b 2.3081(3) . . ?
H41a H41b 1.5512(2) . . ?
H41a H42b 2.3469(4) . . ?
H41a H5b 2.3780(3) . . ?
H41b H42a 2.3474(4) . . ?
H42a H42b 1.5513(2) . . ?
H42a H43a 2.3784(4) . . ?
H42b H43a 2.3312(3) . . ?
H42b H43b 2.3767(3) . . ?
H42b H5b 2.1921(3) . . ?
H43a H43b 1.5513(2) . . ?
H452 H453 2.3334(3) . . ?
H452 H9b 2.2521(3) . 4 ?
H453 H454 2.3040(3) . . ?
H453 H73a 2.3363(3) . '6 655' ?
H454 H455 2.3435(3) . . ?
H455 H456 2.3535(3) . . ?
H456 H201b 2.2770(4) . . ?
H456 H202a 2.3991(3) . . ?
H5a H5b 1.5513(2) . . ?
H5a H6a 2.2446(4) . . ?
H5a H8a 2.0511(4) . . ?
H5b H6a 2.3365(3) . . ?
H5b H6b 2.2434(3) . . ?
H6a H6b 1.5514(3) . . ?
H6a H71a 2.3343(3) . . ?
H6a H8a 2.3784(3) . . ?
H6b H71b 2.3113(3) . . ?
H71a H71b 1.5513(3) . . ?
H71a H72b 2.3184(4) . . ?
H71a H8b 2.3658(3) . . ?
H71b H72a 2.3334(4) . . ?
H71b H101a 2.3854(3) . . ?
H72a H72b 1.5514(3) . . ?
H72a H73a 2.3714(4) . . ?
H72b H73a 2.2902(3) . . ?
H72b H73b 2.3651(4) . . ?
H72b H8b 2.1974(3) . . ?
H73a H73b 1.55135(18) . . ?
H752 H753 2.3327(3) . . ?
H753 H754 2.2879(3) . . ?
H754 H755 2.3531(4) . . ?
H755 H756 2.3573(3) . . ?
H8a H8b 1.5513(2) . . ?
H8a H9b 2.2836(3) . . ?
H8b H9a 2.2802(3) . . ?
H8b H9b 2.3603(4) . . ?
H9a H9b 1.5514(3) . . ?
H101a H101b 1.5512(3) . . ?
H101a H101c 1.4735(2) . . ?
H101b H101c 1.54008(18) . . ?
H201a H201b 1.5514(3) . . ?
H201a H201c 1.5482(2) . . ?
H201a H202b 2.1000(4) . '2 755' ?
H201b H201c 1.5316(3) . . ?
H201b H202a 2.2967(3) . . ?
H202a H202b 1.5513(3) . . ?
H202a H202c 1.57031(19) . . ?
H202b H202c 1.57035(19) . . ?
H202b H202c 2.0480(3) . '2 755' ?
H202c H202c 1.15818(18) . '2 755' ?

loop_
_geom_hbond_atom_site_label_D
_geom_hbond_atom_site_label_H
_geom_hbond_atom_site_label_A
_geom_hbond_site_symmetry_D
_geom_hbond_site_symmetry_H
_geom_hbond_site_symmetry_A
_geom_hbond_distance_DH
_geom_hbond_distance_HA
_geom_hbond_distance_DA
_geom_hbond_angle_DHA
_geom_hbond_publ_flag
? ? ? ? ? ? ? ? ? ? ?

loop_
_geom_torsion_atom_site_label_1
_geom_torsion_atom_site_label_2
_geom_torsion_atom_site_label_3
_geom_torsion_atom_site_label_4
_geom_torsion_site_symmetry_1
_geom_torsion_site_symmetry_2
_geom_torsion_site_symmetry_3
_geom_torsion_site_symmetry_4
_geom_torsion
_geom_torsion_publ_flag
? ? ? ? ? ? ? ? ? ?
